data_4101835
loop_
_publ_author_name
'Dafa Chen'
'Rosario Scopelliti'
'Xile Hu'

_publ_section_title
;
 Synthesis and Reactivity of Iron Acyl Complexes Modeling the Active Site
 of [Fe]-Hydrogenase
;
_journal_name_full 'Journal of the American Chemical Society'
_journal_page_first 928
_journal_page_last 929
_journal_paper_doi 10.1021/ja9100485
_journal_volume 132
_journal_year 2010
_chemical_formula_moiety 'C28 H24 Fe N O3 P S'
_chemical_formula_sum 'C28 H24 Fe N O3 P S'
_chemical_formula_weight 541.36
_chemical_name_systematic
; 
 ? 
;
_space_group_IT_number 14
_symmetry_cell_setting monoclinic
_symmetry_space_group_name_Hall '-P 2yn'
_symmetry_space_group_name_H-M 'P 1 21/n 1'
_atom_sites_solution_hydrogens geom
_atom_sites_solution_primary direct
_atom_sites_solution_secondary difmap
_audit_creation_method SHELXL-97
_cell_angle_alpha 90.00
_cell_angle_beta 103.027(5)
_cell_angle_gamma 90.00
_cell_formula_units_Z 4
_cell_length_a 11.4641(5)
_cell_length_b 17.3380(8)
_cell_length_c 13.0286(6)
_cell_measurement_reflns_used 8781
_cell_measurement_temperature 140(2)
_cell_measurement_theta_max 27.2700
_cell_measurement_theta_min 2.8329
_cell_volume 2523.0(2)
_computing_cell_refinement
; 
CrysAlisPro, Oxford Diffraction Ltd., 
Version 1.171.33.41 (release 06-05-2009 CrysAlis171 .NET) 
(compiled May  6 2009,17:20:42) 
;
_computing_data_collection
; 
CrysAlisPro, Oxford Diffraction Ltd., 
Version 1.171.33.41 (release 06-05-2009 CrysAlis171 .NET) 
(compiled May  6 2009,17:20:42) 
;
_computing_data_reduction
; 
CrysAlisPro, Oxford Diffraction Ltd., 
Version 1.171.33.41 (release 06-05-2009 CrysAlis171 .NET) 
(compiled May  6 2009,17:20:42) 
;
_computing_molecular_graphics 'Bruker SHELXTL'
_computing_publication_material 'Bruker SHELXTL'
_computing_structure_refinement 'SHELXL-97 (Sheldrick, 1997)'
_computing_structure_solution 'SHELXS-97 (Sheldrick, 1990)'
_diffrn_ambient_temperature 140(2)
_diffrn_detector_area_resol_mean 8.2812
_diffrn_measured_fraction_theta_full 0.992
_diffrn_measured_fraction_theta_max 0.992
_diffrn_measurement_device_type 'Oxford Diffraction, KM4/Sapphire CCD'
_diffrn_measurement_method 'phi and omega scans'
_diffrn_radiation_monochromator graphite
_diffrn_radiation_source 'fine-focus sealed tube'
_diffrn_radiation_type MoK\a
_diffrn_radiation_wavelength 0.71073
_diffrn_reflns_av_R_equivalents 0.0412
_diffrn_reflns_av_sigmaI/netI 0.0451
_diffrn_reflns_limit_h_max 14
_diffrn_reflns_limit_h_min -14
_diffrn_reflns_limit_k_max 21
_diffrn_reflns_limit_k_min -21
_diffrn_reflns_limit_l_max 15
_diffrn_reflns_limit_l_min -16
_diffrn_reflns_number 19385
_diffrn_reflns_theta_full 26.37
_diffrn_reflns_theta_max 26.37
_diffrn_reflns_theta_min 2.85
_exptl_absorpt_coefficient_mu 0.775
_exptl_absorpt_correction_T_max 1.00000
_exptl_absorpt_correction_T_min 0.94656
_exptl_absorpt_correction_type multi-scan
_exptl_absorpt_process_details
; 
CrysAlisPro, Oxford Diffraction Ltd., 
Version 1.171.33.41 (release 06-05-2009 CrysAlis171 .NET) 
(compiled May  6 2009,17:20:42) 
empirical absorption correction using spherical harmonics, 
 implemented in SCALE3 ABSPACK scaling algorithm. 
;
_exptl_crystal_colour orange
_exptl_crystal_density_diffrn 1.425
_exptl_crystal_density_method 'not measured'
_exptl_crystal_description prismatic
_exptl_crystal_F_000 1120
_exptl_crystal_size_max 0.35
_exptl_crystal_size_mid 0.26
_exptl_crystal_size_min 0.22
_refine_diff_density_max 0.472
_refine_diff_density_min -0.300
_refine_diff_density_rms 0.060
_refine_ls_extinction_method none
_refine_ls_goodness_of_fit_ref 1.038
_refine_ls_hydrogen_treatment constr
_refine_ls_matrix_type full
_refine_ls_number_parameters 316
_refine_ls_number_reflns 5112
_refine_ls_number_restraints 0
_refine_ls_restrained_S_all 1.038
_refine_ls_R_factor_all 0.0593
_refine_ls_R_factor_gt 0.0388
_refine_ls_shift/su_max 0.001
_refine_ls_shift/su_mean 0.000
_refine_ls_structure_factor_coef Fsqd
_refine_ls_weighting_details 'calc w=1/[\s^2^(Fo^2^)+(0.0478P)^2^+0.0000P] where P=(Fo^2^+2Fc^2^)/3'
_refine_ls_weighting_scheme calc
_refine_ls_wR_factor_gt 0.0839
_refine_ls_wR_factor_ref 0.0886
_reflns_number_gt 3915
_reflns_number_total 5112
_reflns_threshold_expression >2sigma(I)
_cod_data_source_file ja9100485_si_003.cif
_cod_data_source_block cdf320
_cod_original_sg_symbol_H-M 'P 21/n'
_cod_database_code 4101835

loop_
_symmetry_equiv_pos_as_xyz
'x, y, z'
'-x+1/2, y+1/2, -z+1/2'
'-x, -y, -z'
'x-1/2, -y-1/2, z-1/2'

loop_
_atom_site_label
_atom_site_type_symbol
_atom_site_fract_x
_atom_site_fract_y
_atom_site_fract_z
_atom_site_U_iso_or_equiv
_atom_site_adp_type
_atom_site_occupancy
_atom_site_symmetry_multiplicity
_atom_site_calc_flag
_atom_site_refinement_flags
_atom_site_disorder_assembly
_atom_site_disorder_group
Fe1 Fe 0.12082(3) 0.170605(19) 0.19594(2) 0.01804(10) Uani 1 1 d . . .
S1 S -0.04143(6) 0.22898(4) 0.08016(5) 0.03035(16) Uani 1 1 d . . .
P1 P 0.02766(5) 0.20209(3) 0.33379(4) 0.01714(14) Uani 1 1 d . . .
O1 O 0.02823(18) 0.01419(11) 0.17211(14) 0.0431(5) Uani 1 1 d . . .
O2 O 0.33777(17) 0.11608(12) 0.33853(15) 0.0445(5) Uani 1 1 d . . .
O3 O 0.31223(18) 0.16682(12) 0.09004(15) 0.0460(5) Uani 1 1 d . . .
N1 N 0.16091(17) 0.28130(11) 0.17312(14) 0.0222(4) Uani 1 1 d . . .
C1 C 0.0576(2) 0.30569(15) 0.10716(18) 0.0270(6) Uani 1 1 d . . .
C2 C 0.0424(3) 0.37998(16) 0.0704(2) 0.0424(7) Uani 1 1 d . . .
H2 H -0.0317 0.3964 0.0274 0.051 Uiso 1 1 calc R . .
C3 C 0.1370(3) 0.42973(17) 0.0974(2) 0.0563(10) Uani 1 1 d . . .
H3 H 0.1297 0.4813 0.0720 0.068 Uiso 1 1 calc R . .
C4 C 0.2435(3) 0.40472(17) 0.1618(2) 0.0476(8) Uani 1 1 d . . .
H4 H 0.3097 0.4389 0.1797 0.057 Uiso 1 1 calc R . .
C5 C 0.2534(2) 0.33104(16) 0.19952(18) 0.0323(6) Uani 1 1 d . . .
C6 C 0.3677(2) 0.30197(19) 0.2692(2) 0.0430(7) Uani 1 1 d . . .
H6A H 0.3513 0.2822 0.3350 0.065 Uiso 1 1 calc R . .
H6B H 0.4256 0.3443 0.2850 0.065 Uiso 1 1 calc R . .
H6C H 0.4006 0.2605 0.2331 0.065 Uiso 1 1 calc R . .
C7 C 0.0418(2) 0.30470(14) 0.36341(17) 0.0215(5) Uani 1 1 d . . .
C8 C 0.1478(2) 0.33447(15) 0.42226(18) 0.0279(6) Uani 1 1 d . . .
H8 H 0.2100 0.3003 0.4547 0.034 Uiso 1 1 calc R . .
C9 C 0.1648(3) 0.41299(16) 0.4347(2) 0.0372(7) Uani 1 1 d . . .
H9 H 0.2382 0.4324 0.4756 0.045 Uiso 1 1 calc R . .
C10 C 0.0757(3) 0.46332(16) 0.3880(2) 0.0438(7) Uani 1 1 d . . .
H10 H 0.0866 0.5174 0.3976 0.053 Uiso 1 1 calc R . .
C11 C -0.0286(3) 0.43480(16) 0.3277(2) 0.0475(8) Uani 1 1 d . . .
H11 H -0.0895 0.4694 0.2940 0.057 Uiso 1 1 calc R . .
C12 C -0.0469(2) 0.35574(15) 0.3151(2) 0.0333(6) Uani 1 1 d . . .
H12 H -0.1200 0.3367 0.2733 0.040 Uiso 1 1 calc R . .
C13 C -0.1328(2) 0.18252(13) 0.31588(17) 0.0204(5) Uani 1 1 d . . .
C14 C -0.1928(2) 0.20842(15) 0.39044(19) 0.0300(6) Uani 1 1 d . . .
H14 H -0.1511 0.2370 0.4496 0.036 Uiso 1 1 calc R . .
C15 C -0.3134(2) 0.19276(17) 0.3788(2) 0.0386(7) Uani 1 1 d . . .
H15 H -0.3543 0.2113 0.4297 0.046 Uiso 1 1 calc R . .
C16 C -0.3751(2) 0.15042(16) 0.2937(2) 0.0359(6) Uani 1 1 d . . .
H16 H -0.4576 0.1391 0.2871 0.043 Uiso 1 1 calc R . .
C17 C -0.3170(2) 0.12479(15) 0.2188(2) 0.0299(6) Uani 1 1 d . . .
H17 H -0.3594 0.0966 0.1596 0.036 Uiso 1 1 calc R . .
C18 C -0.1959(2) 0.14027(14) 0.22990(17) 0.0237(5) Uani 1 1 d . . .
H18 H -0.1556 0.1219 0.1785 0.028 Uiso 1 1 calc R . .
C19 C 0.0852(2) 0.15424(13) 0.46183(16) 0.0200(5) Uani 1 1 d . . .
C20 C 0.0909(2) 0.19050(15) 0.55794(17) 0.0275(6) Uani 1 1 d . . .
H20 H 0.0698 0.2434 0.5597 0.033 Uiso 1 1 calc R . .
C21 C 0.1272(2) 0.14981(16) 0.65131(18) 0.0326(6) Uani 1 1 d . . .
H21 H 0.1317 0.1752 0.7167 0.039 Uiso 1 1 calc R . .
C22 C 0.1570(2) 0.07314(16) 0.65004(19) 0.0332(6) Uani 1 1 d . . .
H22 H 0.1818 0.0457 0.7144 0.040 Uiso 1 1 calc R . .
C23 C 0.1506(2) 0.03625(16) 0.55569(19) 0.0314(6) Uani 1 1 d . . .
H23 H 0.1702 -0.0169 0.5546 0.038 Uiso 1 1 calc R . .
C24 C 0.1156(2) 0.07688(14) 0.46168(18) 0.0251(5) Uani 1 1 d . . .
H24 H 0.1125 0.0513 0.3966 0.030 Uiso 1 1 calc R . .
C25 C 0.0633(2) 0.07655(15) 0.18256(17) 0.0262(6) Uani 1 1 d . . .
C26 C 0.2555(2) 0.14000(14) 0.28544(18) 0.0243(5) Uani 1 1 d . . .
C27 C 0.2063(2) 0.14858(15) 0.07982(19) 0.0299(6) Uani 1 1 d . . .
C28 C 0.1464(3) 0.1081(2) -0.0187(2) 0.0530(9) Uani 1 1 d . . .
H28A H 0.1991 0.1085 -0.0685 0.080 Uiso 1 1 calc R . .
H28B H 0.0713 0.1344 -0.0503 0.080 Uiso 1 1 calc R . .
H28C H 0.1295 0.0546 -0.0023 0.080 Uiso 1 1 calc R . .

loop_
_atom_site_aniso_label
_atom_site_aniso_U_11
_atom_site_aniso_U_22
_atom_site_aniso_U_33
_atom_site_aniso_U_23
_atom_site_aniso_U_13
_atom_site_aniso_U_12
Fe1 0.01941(18) 0.01556(18) 0.01870(17) 0.00054(13) 0.00336(12) -0.00066(14)
S1 0.0251(3) 0.0323(4) 0.0291(3) 0.0046(3) -0.0033(3) -0.0023(3)
P1 0.0158(3) 0.0163(3) 0.0184(3) -0.0005(2) 0.0019(2) 0.0009(2)
O1 0.0528(13) 0.0203(11) 0.0532(12) -0.0030(9) 0.0056(10) -0.0096(10)
O2 0.0275(11) 0.0571(14) 0.0487(12) 0.0228(10) 0.0079(9) 0.0063(10)
O3 0.0446(13) 0.0547(14) 0.0453(11) 0.0000(10) 0.0239(10) 0.0011(11)
N1 0.0258(11) 0.0215(11) 0.0207(10) -0.0029(8) 0.0082(8) -0.0048(9)
C1 0.0310(14) 0.0272(14) 0.0216(12) 0.0029(10) 0.0034(10) 0.0011(11)
C2 0.059(2) 0.0271(16) 0.0370(15) 0.0046(12) 0.0008(14) 0.0028(14)
C3 0.098(3) 0.0248(17) 0.0404(17) 0.0047(13) 0.0046(18) -0.0082(18)
C4 0.072(2) 0.0340(17) 0.0352(16) -0.0012(13) 0.0091(15) -0.0287(17)
C5 0.0402(16) 0.0336(16) 0.0236(12) -0.0024(11) 0.0085(11) -0.0151(13)
C6 0.0326(16) 0.0512(19) 0.0424(16) 0.0011(14) 0.0025(13) -0.0226(14)
C7 0.0248(13) 0.0199(13) 0.0203(12) -0.0036(9) 0.0061(10) 0.0010(10)
C8 0.0258(13) 0.0255(14) 0.0307(13) -0.0023(11) 0.0027(10) -0.0022(11)
C9 0.0400(17) 0.0306(16) 0.0385(15) -0.0076(12) 0.0035(12) -0.0139(14)
C10 0.058(2) 0.0175(15) 0.0572(18) -0.0103(13) 0.0162(16) -0.0079(14)
C11 0.0452(19) 0.0203(15) 0.073(2) -0.0012(14) 0.0050(16) 0.0088(14)
C12 0.0294(15) 0.0217(14) 0.0455(16) -0.0046(11) 0.0014(12) 0.0017(12)
C13 0.0190(12) 0.0170(13) 0.0250(12) 0.0035(9) 0.0044(9) 0.0003(10)
C14 0.0273(14) 0.0337(16) 0.0301(13) -0.0039(11) 0.0092(11) -0.0002(12)
C15 0.0307(15) 0.0443(18) 0.0472(17) -0.0024(13) 0.0221(13) -0.0005(13)
C16 0.0188(13) 0.0343(16) 0.0574(17) 0.0085(13) 0.0149(12) -0.0051(12)
C17 0.0238(14) 0.0266(15) 0.0375(14) 0.0063(11) 0.0032(11) -0.0068(11)
C18 0.0201(12) 0.0228(13) 0.0276(12) 0.0017(10) 0.0040(10) -0.0019(10)
C19 0.0158(11) 0.0219(13) 0.0213(11) 0.0020(9) 0.0020(9) -0.0014(10)
C20 0.0308(14) 0.0271(14) 0.0244(12) -0.0007(10) 0.0057(11) 0.0032(11)
C21 0.0360(15) 0.0397(17) 0.0211(12) -0.0007(11) 0.0044(11) -0.0013(13)
C22 0.0308(15) 0.0426(18) 0.0248(13) 0.0127(12) 0.0031(11) 0.0007(13)
C23 0.0344(15) 0.0254(15) 0.0348(14) 0.0101(11) 0.0088(11) 0.0030(12)
C24 0.0276(14) 0.0226(14) 0.0250(12) 0.0004(10) 0.0055(10) 0.0022(11)
C25 0.0273(14) 0.0268(15) 0.0243(13) 0.0013(10) 0.0054(10) 0.0026(12)
C26 0.0256(13) 0.0245(14) 0.0277(13) 0.0117(10) 0.0163(11) 0.0076(11)
C27 0.0374(16) 0.0249(15) 0.0302(13) 0.0054(10) 0.0135(11) 0.0071(12)
C28 0.061(2) 0.064(2) 0.0356(16) -0.0118(15) 0.0134(15) 0.0086(18)

loop_
_atom_type_symbol
_atom_type_description
_atom_type_scat_dispersion_real
_atom_type_scat_dispersion_imag
_atom_type_scat_source
C C 0.0033 0.0016 'International Tables Vol C Tables 4.2.6.8 and 6.1.1.4'
H H 0.0000 0.0000 'International Tables Vol C Tables 4.2.6.8 and 6.1.1.4'
N N 0.0061 0.0033 'International Tables Vol C Tables 4.2.6.8 and 6.1.1.4'
O O 0.0106 0.0060 'International Tables Vol C Tables 4.2.6.8 and 6.1.1.4'
P P 0.1023 0.0942 'International Tables Vol C Tables 4.2.6.8 and 6.1.1.4'
S S 0.1246 0.1234 'International Tables Vol C Tables 4.2.6.8 and 6.1.1.4'
Fe Fe 0.3463 0.8444 'International Tables Vol C Tables 4.2.6.8 and 6.1.1.4'

loop_
_geom_angle_atom_site_label_1
_geom_angle_atom_site_label_2
_geom_angle_atom_site_label_3
_geom_angle
_geom_angle_site_symmetry_1
_geom_angle_site_symmetry_3
_geom_angle_publ_flag
C25 Fe1 C26 92.24(11) . . ?
C25 Fe1 N1 165.12(9) . . ?
C26 Fe1 N1 100.75(10) . . ?
C25 Fe1 C27 89.13(11) . . ?
C26 Fe1 C27 86.48(10) . . ?
N1 Fe1 C27 84.48(9) . . ?
C25 Fe1 S1 96.40(8) . . ?
C26 Fe1 S1 171.32(8) . . ?
N1 Fe1 S1 70.58(6) . . ?
C27 Fe1 S1 92.78(8) . . ?
C25 Fe1 P1 93.81(8) . . ?
C26 Fe1 P1 92.57(7) . . ?
N1 Fe1 P1 92.85(5) . . ?
C27 Fe1 P1 176.94(8) . . ?
S1 Fe1 P1 87.72(2) . . ?
C1 S1 Fe1 79.17(8) . . ?
C7 P1 C13 104.27(11) . . ?
C7 P1 C19 104.54(10) . . ?
C13 P1 C19 100.10(10) . . ?
C7 P1 Fe1 110.79(7) . . ?
C13 P1 Fe1 118.38(7) . . ?
C19 P1 Fe1 117.04(8) . . ?
C5 N1 C1 118.9(2) . . ?
C5 N1 Fe1 139.87(18) . . ?
C1 N1 Fe1 101.20(15) . . ?
N1 C1 C2 122.4(2) . . ?
N1 C1 S1 109.03(17) . . ?
C2 C1 S1 128.6(2) . . ?
C3 C2 C1 118.1(3) . . ?
C3 C2 H2 120.9 . . ?
C1 C2 H2 120.9 . . ?
C2 C3 C4 119.8(3) . . ?
C2 C3 H3 120.1 . . ?
C4 C3 H3 120.1 . . ?
C5 C4 C3 120.1(3) . . ?
C5 C4 H4 119.9 . . ?
C3 C4 H4 119.9 . . ?
N1 C5 C4 120.6(3) . . ?
N1 C5 C6 117.9(2) . . ?
C4 C5 C6 121.5(3) . . ?
C5 C6 H6A 109.5 . . ?
C5 C6 H6B 109.5 . . ?
H6A C6 H6B 109.5 . . ?
C5 C6 H6C 109.5 . . ?
H6A C6 H6C 109.5 . . ?
H6B C6 H6C 109.5 . . ?
C8 C7 C12 118.4(2) . . ?
C8 C7 P1 120.49(19) . . ?
C12 C7 P1 120.43(18) . . ?
C9 C8 C7 121.1(2) . . ?
C9 C8 H8 119.4 . . ?
C7 C8 H8 119.4 . . ?
C10 C9 C8 120.2(3) . . ?
C10 C9 H9 119.9 . . ?
C8 C9 H9 119.9 . . ?
C11 C10 C9 119.4(3) . . ?
C11 C10 H10 120.3 . . ?
C9 C10 H10 120.3 . . ?
C10 C11 C12 120.9(3) . . ?
C10 C11 H11 119.6 . . ?
C12 C11 H11 119.6 . . ?
C7 C12 C11 120.0(3) . . ?
C7 C12 H12 120.0 . . ?
C11 C12 H12 120.0 . . ?
C14 C13 C18 118.9(2) . . ?
C14 C13 P1 119.55(18) . . ?
C18 C13 P1 121.52(17) . . ?
C15 C14 C13 120.1(2) . . ?
C15 C14 H14 120.0 . . ?
C13 C14 H14 120.0 . . ?
C14 C15 C16 120.6(2) . . ?
C14 C15 H15 119.7 . . ?
C16 C15 H15 119.7 . . ?
C17 C16 C15 119.9(2) . . ?
C17 C16 H16 120.1 . . ?
C15 C16 H16 120.1 . . ?
C16 C17 C18 119.8(2) . . ?
C16 C17 H17 120.1 . . ?
C18 C17 H17 120.1 . . ?
C17 C18 C13 120.7(2) . . ?
C17 C18 H18 119.7 . . ?
C13 C18 H18 119.7 . . ?
C24 C19 C20 118.6(2) . . ?
C24 C19 P1 118.18(16) . . ?
C20 C19 P1 123.06(18) . . ?
C21 C20 C19 120.3(2) . . ?
C21 C20 H20 119.9 . . ?
C19 C20 H20 119.9 . . ?
C22 C21 C20 120.5(2) . . ?
C22 C21 H21 119.7 . . ?
C20 C21 H21 119.7 . . ?
C21 C22 C23 119.9(2) . . ?
C21 C22 H22 120.0 . . ?
C23 C22 H22 120.0 . . ?
C22 C23 C24 119.9(2) . . ?
C22 C23 H23 120.0 . . ?
C24 C23 H23 120.0 . . ?
C19 C24 C23 120.8(2) . . ?
C19 C24 H24 119.6 . . ?
C23 C24 H24 119.6 . . ?
O1 C25 Fe1 177.9(2) . . ?
O2 C26 Fe1 175.3(2) . . ?
O3 C27 C28 117.8(2) . . ?
O3 C27 Fe1 120.28(19) . . ?
C28 C27 Fe1 121.9(2) . . ?
C27 C28 H28A 109.5 . . ?
C27 C28 H28B 109.5 . . ?
H28A C28 H28B 109.5 . . ?
C27 C28 H28C 109.5 . . ?
H28A C28 H28C 109.5 . . ?
H28B C28 H28C 109.5 . . ?

loop_
_geom_bond_atom_site_label_1
_geom_bond_atom_site_label_2
_geom_bond_distance
_geom_bond_site_symmetry_2
_geom_bond_publ_flag
Fe1 C25 1.753(3) . ?
Fe1 C26 1.793(3) . ?
Fe1 N1 2.0111(19) . ?
Fe1 C27 2.016(2) . ?
Fe1 S1 2.3441(7) . ?
Fe1 P1 2.3513(6) . ?
S1 C1 1.733(3) . ?
P1 C7 1.820(2) . ?
P1 C13 1.833(2) . ?
P1 C19 1.847(2) . ?
O1 C25 1.151(3) . ?
O2 C26 1.116(3) . ?
O3 C27 1.232(3) . ?
N1 C5 1.350(3) . ?
N1 C1 1.364(3) . ?
C1 C2 1.371(4) . ?
C2 C3 1.368(4) . ?
C2 H2 0.9500 . ?
C3 C4 1.386(5) . ?
C3 H3 0.9500 . ?
C4 C5 1.364(4) . ?
C4 H4 0.9500 . ?
C5 C6 1.502(4) . ?
C6 H6A 0.9800 . ?
C6 H6B 0.9800 . ?
C6 H6C 0.9800 . ?
C7 C8 1.383(3) . ?
C7 C12 1.387(3) . ?
C8 C9 1.380(4) . ?
C8 H8 0.9500 . ?
C9 C10 1.377(4) . ?
C9 H9 0.9500 . ?
C10 C11 1.367(4) . ?
C10 H10 0.9500 . ?
C11 C12 1.391(4) . ?
C11 H11 0.9500 . ?
C12 H12 0.9500 . ?
C13 C14 1.385(3) . ?
C13 C18 1.396(3) . ?
C14 C15 1.384(3) . ?
C14 H14 0.9500 . ?
C15 C16 1.384(4) . ?
C15 H15 0.9500 . ?
C16 C17 1.374(4) . ?
C16 H16 0.9500 . ?
C17 C18 1.389(3) . ?
C17 H17 0.9500 . ?
C18 H18 0.9500 . ?
C19 C24 1.386(3) . ?
C19 C20 1.389(3) . ?
C20 C21 1.387(3) . ?
C20 H20 0.9500 . ?
C21 C22 1.373(4) . ?
C21 H21 0.9500 . ?
C22 C23 1.373(4) . ?
C22 H22 0.9500 . ?
C23 C24 1.391(3) . ?
C23 H23 0.9500 . ?
C24 H24 0.9500 . ?
C27 C28 1.489(4) . ?
C28 H28A 0.9800 . ?
C28 H28B 0.9800 . ?
C28 H28C 0.9800 . ?

loop_
_geom_torsion_atom_site_label_1
_geom_torsion_atom_site_label_2
_geom_torsion_atom_site_label_3
_geom_torsion_atom_site_label_4
_geom_torsion
_geom_torsion_site_symmetry_1
_geom_torsion_site_symmetry_2
_geom_torsion_site_symmetry_3
_geom_torsion_site_symmetry_4
_geom_torsion_publ_flag
C25 Fe1 S1 C1 -173.56(11) . . . . ?
N1 Fe1 S1 C1 -0.97(10) . . . . ?
C27 Fe1 S1 C1 -84.12(11) . . . . ?
P1 Fe1 S1 C1 92.86(8) . . . . ?
C25 Fe1 P1 C7 -170.63(11) . . . . ?
C26 Fe1 P1 C7 96.96(11) . . . . ?
N1 Fe1 P1 C7 -3.94(10) . . . . ?
S1 Fe1 P1 C7 -74.36(8) . . . . ?
C25 Fe1 P1 C13 -50.30(12) . . . . ?
C26 Fe1 P1 C13 -142.72(12) . . . . ?
N1 Fe1 P1 C13 116.38(10) . . . . ?
S1 Fe1 P1 C13 45.97(9) . . . . ?
C25 Fe1 P1 C19 69.68(11) . . . . ?
C26 Fe1 P1 C19 -22.74(12) . . . . ?
N1 Fe1 P1 C19 -123.64(10) . . . . ?
S1 Fe1 P1 C19 165.94(8) . . . . ?
C25 Fe1 N1 C5 -145.9(4) . . . . ?
C26 Fe1 N1 C5 4.4(3) . . . . ?
C27 Fe1 N1 C5 -80.9(3) . . . . ?
S1 Fe1 N1 C5 -175.8(3) . . . . ?
P1 Fe1 N1 C5 97.6(2) . . . . ?
C25 Fe1 N1 C1 31.2(4) . . . . ?
C26 Fe1 N1 C1 -178.50(15) . . . . ?
C27 Fe1 N1 C1 96.15(16) . . . . ?
S1 Fe1 N1 C1 1.23(13) . . . . ?
P1 Fe1 N1 C1 -85.34(14) . . . . ?
C5 N1 C1 C2 -3.0(4) . . . . ?
Fe1 N1 C1 C2 179.2(2) . . . . ?
C5 N1 C1 S1 176.17(17) . . . . ?
Fe1 N1 C1 S1 -1.66(17) . . . . ?
Fe1 S1 C1 N1 1.42(15) . . . . ?
Fe1 S1 C1 C2 -179.5(3) . . . . ?
N1 C1 C2 C3 3.2(4) . . . . ?
S1 C1 C2 C3 -175.8(2) . . . . ?
C1 C2 C3 C4 -1.2(5) . . . . ?
C2 C3 C4 C5 -1.0(5) . . . . ?
C1 N1 C5 C4 0.7(4) . . . . ?
Fe1 N1 C5 C4 177.4(2) . . . . ?
C1 N1 C5 C6 -177.9(2) . . . . ?
Fe1 N1 C5 C6 -1.2(4) . . . . ?
C3 C4 C5 N1 1.3(4) . . . . ?
C3 C4 C5 C6 179.8(3) . . . . ?
C13 P1 C7 C8 153.33(19) . . . . ?
C19 P1 C7 C8 48.7(2) . . . . ?
Fe1 P1 C7 C8 -78.26(19) . . . . ?
C13 P1 C7 C12 -36.0(2) . . . . ?
C19 P1 C7 C12 -140.7(2) . . . . ?
Fe1 P1 C7 C12 92.4(2) . . . . ?
C12 C7 C8 C9 1.3(4) . . . . ?
P1 C7 C8 C9 172.16(19) . . . . ?
C7 C8 C9 C10 -0.2(4) . . . . ?
C8 C9 C10 C11 -1.2(4) . . . . ?
C9 C10 C11 C12 1.5(5) . . . . ?
C8 C7 C12 C11 -1.0(4) . . . . ?
P1 C7 C12 C11 -171.9(2) . . . . ?
C10 C11 C12 C7 -0.4(4) . . . . ?
C7 P1 C13 C14 -49.0(2) . . . . ?
C19 P1 C13 C14 58.9(2) . . . . ?
Fe1 P1 C13 C14 -172.66(16) . . . . ?
C7 P1 C13 C18 132.61(19) . . . . ?
C19 P1 C13 C18 -119.4(2) . . . . ?
Fe1 P1 C13 C18 9.0(2) . . . . ?
C18 C13 C14 C15 -0.4(4) . . . . ?
P1 C13 C14 C15 -178.8(2) . . . . ?
C13 C14 C15 C16 0.8(4) . . . . ?
C14 C15 C16 C17 -1.2(4) . . . . ?
C15 C16 C17 C18 1.2(4) . . . . ?
C16 C17 C18 C13 -0.8(4) . . . . ?
C14 C13 C18 C17 0.4(4) . . . . ?
P1 C13 C18 C17 178.75(18) . . . . ?
C7 P1 C19 C24 -163.32(19) . . . . ?
C13 P1 C19 C24 88.9(2) . . . . ?
Fe1 P1 C19 C24 -40.4(2) . . . . ?
C7 P1 C19 C20 21.6(2) . . . . ?
C13 P1 C19 C20 -86.2(2) . . . . ?
Fe1 P1 C19 C20 144.55(18) . . . . ?
C24 C19 C20 C21 0.5(4) . . . . ?
P1 C19 C20 C21 175.56(19) . . . . ?
C19 C20 C21 C22 -0.6(4) . . . . ?
C20 C21 C22 C23 0.0(4) . . . . ?
C21 C22 C23 C24 0.8(4) . . . . ?
C20 C19 C24 C23 0.3(4) . . . . ?
P1 C19 C24 C23 -175.04(19) . . . . ?
C22 C23 C24 C19 -0.9(4) . . . . ?
C25 Fe1 C27 O3 -133.7(2) . . . . ?
C26 Fe1 C27 O3 -41.4(2) . . . . ?
N1 Fe1 C27 O3 59.8(2) . . . . ?
S1 Fe1 C27 O3 129.9(2) . . . . ?
C25 Fe1 C27 C28 44.4(2) . . . . ?
C26 Fe1 C27 C28 136.7(2) . . . . ?
N1 Fe1 C27 C28 -122.2(2) . . . . ?
S1 Fe1 C27 C28 -52.0(2) . . . . ?
